data_9001675
loop_
_publ_author_name
'Nyfeler, D.'
'Armbruster, T.'
'Dixon, R.'
'Bermanec, V.'

_publ_section_title
;Nchwaningite, Mn2SiO3(OH)2.H2O, a new pyroxene-related chain silicate from
 the N'chwaning mine, Kalahari manganese field, South Africa
;
_journal_name_full 'American Mineralogist'
_journal_page_first 377
_journal_page_last 386
_journal_volume 80
_journal_year 1995
_chemical_formula_sum 'H4 Mn2 O6 Si'
_chemical_name_mineral Nchwaningite
_space_group_IT_number 29
_symmetry_space_group_name_Hall 'P 2c -2ac'
_symmetry_space_group_name_H-M 'P c a 21'
_cell_angle_alpha 90
_cell_angle_beta 90
_cell_angle_gamma 90
_cell_formula_units_Z 4
_cell_length_a 12.672
_cell_length_b 7.217
_cell_length_c 5.341
_cell_volume 488.455
_exptl_crystal_density_diffrn 3.236
_cod_original_formula_sum 'Mn2 Si O6 H4'
_cod_database_code 9001675

loop_
_symmetry_equiv_pos_as_xyz
x,y,z
1/2+x,-y,z
1/2-x,y,1/2+z
-x,-y,1/2+z

loop_
_atom_site_aniso_label
_atom_site_aniso_U_11
_atom_site_aniso_U_22
_atom_site_aniso_U_33
_atom_site_aniso_U_12
_atom_site_aniso_U_13
_atom_site_aniso_U_23
Mn1 0.01110 0.01130 0.07700 0.00020 0.00030 0.00100
Mn2 0.01080 0.01180 0.00840 0.00140 -0.00050 -0.00010
Si 0.00890 0.00780 0.00780 0.00030 0.00010 -0.00020
O1 0.01310 0.00790 0.00900 0.00050 -0.00040 -0.00040
O-h2 0.01170 0.01190 0.01230 0.00030 -0.00060 0.00110
O-h3 0.01590 0.00800 0.01270 -0.00190 0.00060 -0.00050
O-h4 0.01710 0.01300 0.01300 0.00060 -0.00360 -0.00080
O5 0.01040 0.01160 0.01320 0.00130 -0.00090 0.00030
O6 0.01530 0.01060 0.00800 0.00130 -0.00210 -0.00160

loop_
_atom_site_label
_atom_site_fract_x
_atom_site_fract_y
_atom_site_fract_z
_atom_site_U_iso_or_equiv
_atom_site_type_symbol
_atom_site_attached_hydrogens
Mn1 0.18811 0.82325 0.00000 ? Mn 0
Mn2 0.95789 0.16870 -0.02200 ? Mn 0
Si 0.81410 -0.21390 0.18770 ? Si 0
O1 0.81710 0.00970 0.17330 ? O 0
O-h2 0.92580 -0.01590 -0.32820 ? O 0
O-h3 0.67870 0.31780 0.34430 ? O 0
O-h4 0.94590 0.34180 0.33360 ? O 0
O5 0.92730 -0.30840 0.23100 ? O 0
O6 0.76770 -0.28470 -0.08890 ? O 0
H2 0.88100 -0.10900 0.75000 0.02000 H 0
H3 0.68100 0.45200 0.35500 0.02000 H 0
H4 0.93600 0.47200 0.29600 0.02000 H 0
H41 0.99600 0.33800 0.47000 0.02000 H 0

loop_
_cod_changelog_entry_id
_cod_changelog_entry_author
_cod_changelog_entry_date
_cod_changelog_entry_text
1
;cod-tools version 3.8.0
Id: cif_guess_AMCSD_atom_types 9581 2023-05-17 12:35:41Z saulius
;
2023-05-18T08:39:51+03:00
;Derived atom types and hydrogen counts
from atom names that follow the AMCSD naming convention
(Wat == water, O-H == hydroxyl).
;
2
;cod-tools version 3.10.1
Id: cif_fix_AMCSD_aniso_labels 10200 2024-08-01 14:09:44Z saulius
;
2024-08-02T12:20:02+03:00
;Changed the following '_atom_site_aniso_label' values:
'Oh2' -> 'O-h2'
'Oh3' -> 'O-h3'
'Oh4' -> 'O-h4'
;
